data_7219274
loop_
_publ_author_name
'Singh, Udai P.'
'Tomar, Kapil'
'Kashyap, Sujata'

_publ_section_title
;
 Supramolecular assemblies of benzene-1,3,5-tricarboxylic acid and
 3,5-substituted pyrazoles: formation and structural analysis
;
_journal_issue 6
_journal_name_full CrystEngComm
_journal_page_first 1421
_journal_paper_doi 10.1039/C4CE02117G
_journal_volume 17
_journal_year 2015
_chemical_formula_moiety 'C10 H16 N4, 2(C9 H5 O6), C H4 O'
_chemical_formula_sum 'C29 H30 N4 O13'
_chemical_formula_weight 642.57
_chemical_name_systematic
; 
 ? 
;
_space_group_IT_number 14
_symmetry_cell_setting monoclinic
_symmetry_space_group_name_Hall '-P 2yn'
_symmetry_space_group_name_H-M 'P 1 21/n 1'
_atom_sites_solution_hydrogens geom
_atom_sites_solution_primary direct
_atom_sites_solution_secondary difmap
_audit_creation_method SHELXL-97
_audit_update_record
;
2014-10-21 deposited with the CCDC.
2014-12-22 downloaded from the CCDC.
;
_cell_angle_alpha 90.00
_cell_angle_beta 105.105(5)
_cell_angle_gamma 90.00
_cell_formula_units_Z 4
_cell_length_a 15.056(2)
_cell_length_b 13.1093(18)
_cell_length_c 15.2651(19)
_cell_measurement_reflns_used 100
_cell_measurement_temperature 296(2)
_cell_measurement_theta_max 30.31
_cell_measurement_theta_min 2.89
_cell_volume 2908.8(7)
_computing_cell_refinement 'Bruker Kappa Apex'
_computing_data_collection 'Bruker Kappa Apex'
_computing_data_reduction 'Bruker SAINT'
_computing_molecular_graphics 'Bruker SHELXTL'
_computing_publication_material 'Bruker SHELXTL'
_computing_structure_refinement 'SHELXL-97 (Sheldrick, 2008)'
_computing_structure_solution 'SHELXS-97 (Sheldrick, 2008)'
_diffrn_ambient_temperature 296(2)
_diffrn_measured_fraction_theta_full 0.997
_diffrn_measured_fraction_theta_max 0.997
_diffrn_measurement_device_type 'CCD area detector'
_diffrn_measurement_method 'phi omega scans'
_diffrn_radiation_monochromator graphite
_diffrn_radiation_source 'fine-focus sealed tube'
_diffrn_radiation_type MoK\a
_diffrn_radiation_wavelength 0.71073
_diffrn_reflns_av_R_equivalents 0.0622
_diffrn_reflns_av_sigmaI/netI 0.0332
_diffrn_reflns_limit_h_max 17
_diffrn_reflns_limit_h_min -17
_diffrn_reflns_limit_k_max 15
_diffrn_reflns_limit_k_min -15
_diffrn_reflns_limit_l_max 15
_diffrn_reflns_limit_l_min -18
_diffrn_reflns_number 42927
_diffrn_reflns_theta_full 25.00
_diffrn_reflns_theta_max 25.00
_diffrn_reflns_theta_min 3.11
_exptl_absorpt_coefficient_mu 0.117
_exptl_absorpt_correction_T_max 0.977
_exptl_absorpt_correction_T_min 0.971
_exptl_absorpt_correction_type multi-scan
_exptl_absorpt_process_details '(SADABS; Bruker, 2000)'
_exptl_crystal_colour colorless
_exptl_crystal_density_diffrn 1.467
_exptl_crystal_density_method 'not measured'
_exptl_crystal_description block
_exptl_crystal_F_000 1344.0
_exptl_crystal_size_max 0.23
_exptl_crystal_size_mid 0.20
_exptl_crystal_size_min 0.18
_refine_diff_density_max 0.779
_refine_diff_density_min -0.707
_refine_diff_density_rms 0.093
_refine_ls_extinction_coef 0.0016(5)
_refine_ls_extinction_expression Fc^*^=kFc[1+0.001xFc^2^\l^3^/sin(2\q)]^-1/4^
_refine_ls_extinction_method SHELXL
_refine_ls_goodness_of_fit_ref 1.175
_refine_ls_hydrogen_treatment mixed
_refine_ls_matrix_type full
_refine_ls_number_parameters 434
_refine_ls_number_reflns 5105
_refine_ls_number_restraints 0
_refine_ls_restrained_S_all 1.175
_refine_ls_R_factor_all 0.0847
_refine_ls_R_factor_gt 0.0776
_refine_ls_shift/su_max 0.000
_refine_ls_shift/su_mean 0.000
_refine_ls_structure_factor_coef Fsqd
_refine_ls_weighting_details 'calc w=1/[\s^2^(Fo^2^)+(0.0654P)^2^+10.7229P] where P=(Fo^2^+2Fc^2^)/3'
_refine_ls_weighting_scheme calc
_refine_ls_wR_factor_gt 0.2056
_refine_ls_wR_factor_ref 0.2095
_reflns_number_gt 4491
_reflns_number_total 5105
_reflns_threshold_expression >2sigma(I)
_cod_data_source_file c4ce02117g2.cif
_cod_data_source_block ups777kt_0m
_cod_depositor_comments 'Adding full bibliography for 7219268--7219274.cif.'
_cod_original_cell_volume 2908.9(7)
_cod_original_sg_symbol_H-M 'P 21/n'
_cod_database_code 7219274

loop_
_symmetry_equiv_pos_as_xyz
'x, y, z'
'-x+1/2, y+1/2, -z+1/2'
'-x, -y, -z'
'x-1/2, -y-1/2, z-1/2'

loop_
_atom_site_label
_atom_site_type_symbol
_atom_site_fract_x
_atom_site_fract_y
_atom_site_fract_z
_atom_site_U_iso_or_equiv
_atom_site_adp_type
_atom_site_occupancy
_atom_site_symmetry_multiplicity
_atom_site_calc_flag
_atom_site_refinement_flags
O1 O 1.04337(18) 0.6207(2) 0.08732(18) 0.0256(7) Uani 1 1 d .
H1 H 1.0714 0.6207 0.0479 0.038 Uiso 1 1 calc R
O2 O 0.92153(18) 0.6113(2) -0.03363(18) 0.0239(6) Uani 1 1 d .
O3 O 1.01101(18) 0.6131(2) 0.38816(17) 0.0228(6) Uani 1 1 d .
O4 O 0.87376(18) 0.6079(2) 0.41903(17) 0.0207(6) Uani 1 1 d .
O5 O 0.61922(18) 0.6099(2) 0.01069(18) 0.0234(6) Uani 1 1 d .
H5 H 0.5644 0.6240 -0.0073 0.035 Uiso 1 1 calc R
O6 O 0.58974(18) 0.6058(2) 0.14684(18) 0.0226(6) Uani 1 1 d .
O7 O 0.98167(17) 0.3694(2) 0.15125(18) 0.0220(6) Uani 1 1 d .
H7 H 1.0111 0.3692 0.1130 0.033 Uiso 1 1 calc R
O8 O 0.8633(2) 0.3509(3) 0.02884(18) 0.0316(7) Uani 1 1 d .
O9 O 0.92685(18) 0.3606(2) 0.44936(17) 0.0233(6) Uani 1 1 d .
H9 H 0.9412 0.3715 0.5041 0.035 Uiso 1 1 calc R
O10 O 0.78481(18) 0.3520(2) 0.46859(17) 0.0208(6) Uani 1 1 d .
O11 O 0.52111(17) 0.3504(2) 0.19013(17) 0.0213(6) Uani 1 1 d .
O12 O 0.54983(17) 0.3626(2) 0.05442(17) 0.0191(6) Uani 1 1 d .
O13 O 0.9457(3) 0.1211(5) 0.1798(3) 0.0790(16) Uani 1 1 d .
H13 H 0.9364 0.1006 0.2273 0.118 Uiso 1 1 calc R
N1 N 0.7908(2) 0.2726(2) 0.6275(2) 0.0183(7) Uani 1 1 d .
H1B H 0.799(3) 0.290(3) 0.581(3) 0.020(12) Uiso 1 1 d .
N2 N 0.8583(2) 0.2225(2) 0.6876(2) 0.0178(7) Uani 1 1 d .
H2B H 0.9103 0.2050 0.6787 0.021 Uiso 1 1 calc R
N3 N 0.6123(2) 0.2849(3) 0.9161(2) 0.0235(8) Uani 1 1 d .
H3A H 0.587(3) 0.318(4) 0.957(3) 0.034(13) Uiso 1 1 d .
N4 N 0.6170(2) 0.1828(3) 0.9161(2) 0.0242(8) Uani 1 1 d .
H4A H 0.5943 0.1429 0.9493 0.029 Uiso 1 1 calc R
C1 C 0.8965(3) 0.6115(3) 0.1129(2) 0.0161(8) Uani 1 1 d .
C2 C 0.9357(3) 0.6111(3) 0.2061(2) 0.0166(8) Uani 1 1 d .
H2 H 0.9993 0.6135 0.2288 0.020 Uiso 1 1 calc R
C3 C 0.8796(3) 0.6073(3) 0.2649(2) 0.0147(7) Uani 1 1 d .
C4 C 0.7846(2) 0.6054(3) 0.2303(2) 0.0145(7) Uani 1 1 d .
H4 H 0.7469 0.6037 0.2699 0.017 Uiso 1 1 calc R
C5 C 0.7451(3) 0.6061(3) 0.1371(2) 0.0164(8) Uani 1 1 d .
C6 C 0.8017(3) 0.6086(3) 0.0784(2) 0.0163(8) Uani 1 1 d .
H6 H 0.7761 0.6084 0.0160 0.020 Uiso 1 1 calc R
C7 C 0.9556(3) 0.6144(3) 0.0495(2) 0.0159(8) Uani 1 1 d .
C8 C 0.9230(3) 0.6090(3) 0.3655(2) 0.0165(8) Uani 1 1 d .
C9 C 0.6431(3) 0.6072(3) 0.0993(2) 0.0168(8) Uani 1 1 d .
C10 C 0.8320(2) 0.3541(3) 0.1717(2) 0.0156(8) Uani 1 1 d .
C11 C 0.8655(3) 0.3545(3) 0.2654(2) 0.0156(8) Uani 1 1 d .
H11 H 0.9286 0.3539 0.2919 0.019 Uiso 1 1 calc R
C12 C 0.8040(3) 0.3558(3) 0.3193(2) 0.0150(7) Uani 1 1 d .
C13 C 0.7095(2) 0.3557(3) 0.2787(2) 0.0146(7) Uani 1 1 d .
H13A H 0.6684 0.3552 0.3148 0.018 Uiso 1 1 calc R
C14 C 0.6761(2) 0.3562(3) 0.1847(2) 0.0143(7) Uani 1 1 d .
C15 C 0.7384(3) 0.3555(3) 0.1321(2) 0.0151(8) Uani 1 1 d .
H15 H 0.7169 0.3560 0.0692 0.018 Uiso 1 1 calc R
C16 C 0.8950(3) 0.3572(3) 0.1117(2) 0.0167(8) Uani 1 1 d .
C17 C 0.8401(3) 0.3565(3) 0.4208(2) 0.0170(8) Uani 1 1 d .
C18 C 0.5748(2) 0.3565(3) 0.1408(2) 0.0152(8) Uani 1 1 d .
C19 C 0.6348(3) 0.3398(3) 0.6115(3) 0.0215(8) Uani 1 1 d .
H19A H 0.6407 0.4118 0.6232 0.032 Uiso 1 1 calc R
H19B H 0.5830 0.3140 0.6302 0.032 Uiso 1 1 calc R
H19C H 0.6258 0.3277 0.5477 0.032 Uiso 1 1 calc R
C20 C 0.7200(2) 0.2870(3) 0.6630(2) 0.0167(8) Uani 1 1 d .
C21 C 0.7430(3) 0.2438(3) 0.7500(2) 0.0160(7) Uani 1 1 d .
C22 C 0.8315(2) 0.2044(3) 0.7634(2) 0.0159(8) Uani 1 1 d .
C23 C 0.8934(3) 0.1510(3) 0.8418(3) 0.0236(9) Uani 1 1 d .
H23A H 0.8886 0.0786 0.8319 0.035 Uiso 1 1 calc R
H23B H 0.8758 0.1675 0.8962 0.035 Uiso 1 1 calc R
H23C H 0.9557 0.1722 0.8479 0.035 Uiso 1 1 calc R
C26 C 0.6873(2) 0.2403(3) 0.8162(2) 0.0169(8) Uani 1 1 d .
C25 C 0.6542(3) 0.3234(3) 0.8564(3) 0.0213(8) Uani 1 1 d .
C24 C 0.6601(3) 0.4352(3) 0.8423(3) 0.0327(10) Uani 1 1 d .
H24A H 0.6123 0.4555 0.7902 0.049 Uiso 1 1 calc R
H24B H 0.7190 0.4514 0.8326 0.049 Uiso 1 1 calc R
H24C H 0.6528 0.4708 0.8949 0.049 Uiso 1 1 calc R
C28 C 0.6759(3) 0.0431(3) 0.8409(3) 0.0334(10) Uani 1 1 d .
H28A H 0.7229 0.0163 0.8907 0.050 Uiso 1 1 calc R
H28B H 0.6941 0.0349 0.7856 0.050 Uiso 1 1 calc R
H28C H 0.6194 0.0071 0.8364 0.050 Uiso 1 1 calc R
C27 C 0.6623(3) 0.1532(3) 0.8565(3) 0.0212(8) Uani 1 1 d .
C29 C 0.8869(5) 0.0721(5) 0.1075(4) 0.0631(18) Uani 1 1 d .
H29A H 0.8309 0.1105 0.0879 0.095 Uiso 1 1 calc R
H29B H 0.8733 0.0051 0.1259 0.095 Uiso 1 1 calc R
H29C H 0.9156 0.0666 0.0584 0.095 Uiso 1 1 calc R

loop_
_atom_site_aniso_label
_atom_site_aniso_U_11
_atom_site_aniso_U_22
_atom_site_aniso_U_33
_atom_site_aniso_U_23
_atom_site_aniso_U_13
_atom_site_aniso_U_12
O1 0.0164(14) 0.0418(18) 0.0203(14) -0.0030(13) 0.0079(11) -0.0040(12)
O2 0.0197(14) 0.0368(17) 0.0171(14) -0.0007(12) 0.0080(11) -0.0021(12)
O3 0.0162(14) 0.0371(17) 0.0153(13) -0.0016(12) 0.0043(11) 0.0012(12)
O4 0.0212(14) 0.0285(15) 0.0144(13) -0.0014(11) 0.0082(11) -0.0001(11)
O5 0.0149(13) 0.0370(17) 0.0188(14) -0.0014(12) 0.0052(11) 0.0014(12)
O6 0.0179(14) 0.0301(16) 0.0220(14) -0.0004(12) 0.0094(11) 0.0007(11)
O7 0.0139(13) 0.0345(16) 0.0211(14) 0.0014(12) 0.0108(11) -0.0007(11)
O8 0.0243(15) 0.057(2) 0.0161(14) -0.0055(13) 0.0092(12) -0.0081(14)
O9 0.0199(14) 0.0382(17) 0.0114(12) -0.0026(12) 0.0034(11) -0.0005(12)
O10 0.0236(14) 0.0286(15) 0.0129(13) 0.0026(11) 0.0094(11) 0.0010(12)
O11 0.0173(14) 0.0303(16) 0.0183(13) -0.0004(11) 0.0081(11) -0.0034(11)
O12 0.0167(13) 0.0271(15) 0.0133(13) -0.0021(11) 0.0034(10) 0.0012(11)
O13 0.064(3) 0.136(5) 0.043(2) -0.008(3) 0.025(2) -0.041(3)
N1 0.0217(17) 0.0213(18) 0.0141(16) 0.0029(13) 0.0086(13) 0.0014(13)
N2 0.0153(15) 0.0225(17) 0.0188(16) 0.0004(13) 0.0105(13) 0.0028(13)
N3 0.0226(17) 0.035(2) 0.0162(16) -0.0030(14) 0.0117(14) 0.0015(15)
N4 0.0243(18) 0.031(2) 0.0225(17) 0.0033(14) 0.0144(14) -0.0036(15)
C1 0.0196(19) 0.0121(18) 0.0172(18) -0.0007(14) 0.0058(15) 0.0011(14)
C2 0.0176(18) 0.0159(18) 0.0170(18) -0.0017(14) 0.0057(15) 0.0014(14)
C3 0.0202(19) 0.0093(17) 0.0157(18) -0.0002(14) 0.0068(15) 0.0021(14)
C4 0.0189(19) 0.0115(17) 0.0171(18) 0.0002(14) 0.0115(15) 0.0010(14)
C5 0.0183(19) 0.0115(18) 0.0199(19) -0.0012(14) 0.0060(15) 0.0001(14)
C6 0.0231(19) 0.0137(18) 0.0136(17) -0.0009(14) 0.0074(15) 0.0010(15)
C7 0.0195(19) 0.0127(18) 0.0152(18) 0.0016(14) 0.0042(15) -0.0007(14)
C8 0.022(2) 0.0111(17) 0.0168(18) -0.0022(14) 0.0052(15) 0.0012(14)
C9 0.0210(19) 0.0134(18) 0.0167(18) -0.0015(14) 0.0064(15) 0.0015(14)
C10 0.0164(18) 0.0131(18) 0.0190(18) -0.0023(14) 0.0077(15) -0.0010(14)
C11 0.0151(18) 0.0131(18) 0.0186(18) 0.0006(14) 0.0046(14) -0.0006(14)
C12 0.0190(19) 0.0122(17) 0.0146(18) -0.0002(14) 0.0060(15) -0.0007(14)
C13 0.0161(18) 0.0124(18) 0.0171(18) 0.0005(14) 0.0076(14) -0.0013(14)
C14 0.0181(18) 0.0087(17) 0.0159(17) -0.0005(13) 0.0042(14) -0.0014(14)
C15 0.0202(19) 0.0113(17) 0.0133(17) -0.0012(13) 0.0032(14) -0.0029(14)
C16 0.0203(19) 0.0130(18) 0.0173(19) 0.0001(14) 0.0056(15) -0.0012(14)
C17 0.020(2) 0.0136(18) 0.0173(18) 0.0016(14) 0.0041(15) 0.0012(14)
C18 0.0186(19) 0.0090(17) 0.0189(18) -0.0030(14) 0.0067(15) -0.0008(14)
C19 0.022(2) 0.020(2) 0.022(2) 0.0014(16) 0.0067(16) 0.0025(16)
C20 0.0166(18) 0.0171(19) 0.0178(18) -0.0012(14) 0.0067(15) 0.0010(14)
C21 0.0189(18) 0.0144(18) 0.0169(17) -0.0006(14) 0.0088(14) -0.0019(14)
C22 0.0161(18) 0.0165(18) 0.0164(18) -0.0013(14) 0.0064(14) -0.0004(14)
C23 0.025(2) 0.025(2) 0.022(2) 0.0060(16) 0.0068(16) 0.0017(17)
C26 0.0167(18) 0.0217(19) 0.0145(17) 0.0012(15) 0.0078(14) -0.0010(15)
C25 0.0205(19) 0.027(2) 0.0171(18) -0.0010(16) 0.0067(15) -0.0003(16)
C24 0.045(3) 0.024(2) 0.036(2) -0.0035(19) 0.023(2) 0.002(2)
C28 0.040(3) 0.021(2) 0.045(3) 0.0019(19) 0.023(2) -0.0050(19)
C27 0.0185(19) 0.029(2) 0.0188(19) 0.0020(16) 0.0091(15) -0.0024(16)
C29 0.079(4) 0.073(4) 0.048(3) -0.014(3) 0.035(3) -0.027(4)

loop_
_atom_type_symbol
_atom_type_description
_atom_type_scat_dispersion_real
_atom_type_scat_dispersion_imag
_atom_type_scat_source
C C 0.0033 0.0016 'International Tables Vol C Tables 4.2.6.8 and 6.1.1.4'
H H 0.0000 0.0000 'International Tables Vol C Tables 4.2.6.8 and 6.1.1.4'
N N 0.0061 0.0033 'International Tables Vol C Tables 4.2.6.8 and 6.1.1.4'
O O 0.0106 0.0060 'International Tables Vol C Tables 4.2.6.8 and 6.1.1.4'

loop_
_geom_angle_atom_site_label_1
_geom_angle_atom_site_label_2
_geom_angle_atom_site_label_3
_geom_angle
C7 O1 H1 109.5
C9 O5 H5 109.5
C16 O7 H7 109.5
C17 O9 H9 109.5
C29 O13 H13 109.5
C20 N1 N2 109.5(3)
C20 N1 H1B 131(3)
N2 N1 H1B 120(3)
C22 N2 N1 109.3(3)
C22 N2 H2B 125.4
N1 N2 H2B 125.4
C25 N3 N4 110.1(3)
C25 N3 H3A 130(3)
N4 N3 H3A 120(3)
C27 N4 N3 109.2(3)
C27 N4 H4A 125.4
N3 N4 H4A 125.4
C6 C1 C2 120.6(3)
C6 C1 C7 119.2(3)
C2 C1 C7 120.2(3)
C3 C2 C1 119.7(3)
C3 C2 H2 120.2
C1 C2 H2 120.2
C2 C3 C4 119.7(3)
C2 C3 C8 119.0(3)
C4 C3 C8 121.2(3)
C3 C4 C5 120.8(3)
C3 C4 H4 119.6
C5 C4 H4 119.6
C6 C5 C4 119.3(3)
C6 C5 C9 119.5(3)
C4 C5 C9 121.2(3)
C1 C6 C5 119.9(3)
C1 C6 H6 120.0
C5 C6 H6 120.0
O2 C7 O1 123.9(3)
O2 C7 C1 120.8(3)
O1 C7 C1 115.3(3)
O4 C8 O3 125.2(3)
O4 C8 C3 119.9(3)
O3 C8 C3 114.9(3)
O6 C9 O5 124.9(3)
O6 C9 C5 122.9(3)
O5 C9 C5 112.2(3)
C15 C10 C11 120.5(3)
C15 C10 C16 118.2(3)
C11 C10 C16 121.2(3)
C10 C11 C12 119.4(3)
C10 C11 H11 120.3
C12 C11 H11 120.3
C11 C12 C13 119.7(3)
C11 C12 C17 119.6(3)
C13 C12 C17 120.7(3)
C14 C13 C12 120.7(3)
C14 C13 H13A 119.6
C12 C13 H13A 119.6
C15 C14 C13 118.8(3)
C15 C14 C18 120.3(3)
C13 C14 C18 120.9(3)
C10 C15 C14 120.9(3)
C10 C15 H15 119.5
C14 C15 H15 119.5
O8 C16 O7 124.0(3)
O8 C16 C10 119.6(3)
O7 C16 C10 116.4(3)
O10 C17 O9 126.0(3)
O10 C17 C12 119.2(3)
O9 C17 C12 114.8(3)
O11 C18 O12 124.6(3)
O11 C18 C14 118.4(3)
O12 C18 C14 117.0(3)
C20 C19 H19A 109.5
C20 C19 H19B 109.5
H19A C19 H19B 109.5
C20 C19 H19C 109.5
H19A C19 H19C 109.5
H19B C19 H19C 109.5
N1 C20 C21 107.6(3)
N1 C20 C19 121.5(3)
C21 C20 C19 130.9(3)
C22 C21 C20 106.2(3)
C22 C21 C26 125.6(3)
C20 C21 C26 128.2(3)
N2 C22 C21 107.4(3)
N2 C22 C23 120.7(3)
C21 C22 C23 131.9(3)
C22 C23 H23A 109.5
C22 C23 H23B 109.5
H23A C23 H23B 109.5
C22 C23 H23C 109.5
H23A C23 H23C 109.5
H23B C23 H23C 109.5
C27 C26 C25 105.9(3)
C27 C26 C21 126.6(3)
C25 C26 C21 127.4(3)
N3 C25 C26 106.8(4)
N3 C25 C24 121.9(4)
C26 C25 C24 131.2(4)
C25 C24 H24A 109.5
C25 C24 H24B 109.5
H24A C24 H24B 109.5
C25 C24 H24C 109.5
H24A C24 H24C 109.5
H24B C24 H24C 109.5
C27 C28 H28A 109.5
C27 C28 H28B 109.5
H28A C28 H28B 109.5
C27 C28 H28C 109.5
H28A C28 H28C 109.5
H28B C28 H28C 109.5
N4 C27 C26 108.0(4)
N4 C27 C28 120.7(4)
C26 C27 C28 131.3(4)
O13 C29 H29A 109.5
O13 C29 H29B 109.5
H29A C29 H29B 109.5
O13 C29 H29C 109.5
H29A C29 H29C 109.5
H29B C29 H29C 109.5

loop_
_geom_bond_atom_site_label_1
_geom_bond_atom_site_label_2
_geom_bond_distance
O1 C7 1.299(5)
O1 H1 0.8200
O2 C7 1.240(4)
O3 C8 1.281(5)
O4 C8 1.238(5)
O5 C9 1.307(4)
O5 H5 0.8200
O6 C9 1.215(5)
O7 C16 1.298(5)
O7 H7 0.8200
O8 C16 1.232(5)
O9 C17 1.266(5)
O9 H9 0.8200
O10 C17 1.243(5)
O11 C18 1.242(4)
O12 C18 1.276(4)
O13 C29 1.380(7)
O13 H13 0.8200
N1 C20 1.330(5)
N1 N2 1.349(5)
N1 H1B 0.78(5)
N2 C22 1.343(5)
N2 H2B 0.8600
N3 C25 1.334(5)
N3 N4 1.339(5)
N3 H3A 0.92(5)
N4 C27 1.329(5)
N4 H4A 0.8600
C1 C6 1.388(5)
C1 C2 1.390(5)
C1 C7 1.476(5)
C2 C3 1.386(5)
C2 H2 0.9300
C3 C4 1.390(5)
C3 C8 1.503(5)
C4 C5 1.391(5)
C4 H4 0.9300
C5 C6 1.390(5)
C5 C9 1.493(5)
C6 H6 0.9300
C10 C15 1.381(5)
C10 C11 1.387(5)
C10 C16 1.480(5)
C11 C12 1.390(5)
C11 H11 0.9300
C12 C13 1.396(5)
C12 C17 1.501(5)
C13 C14 1.390(5)
C13 H13A 0.9300
C14 C15 1.385(5)
C14 C18 1.498(5)
C15 H15 0.9300
C19 C20 1.490(5)
C19 H19A 0.9600
C19 H19B 0.9600
C19 H19C 0.9600
C20 C21 1.401(5)
C21 C22 1.393(5)
C21 C26 1.472(5)
C22 C23 1.487(5)
C23 H23A 0.9600
C23 H23B 0.9600
C23 H23C 0.9600
C26 C27 1.395(5)
C26 C25 1.404(6)
C25 C24 1.487(6)
C24 H24A 0.9600
C24 H24B 0.9600
C24 H24C 0.9600
C28 C27 1.485(6)
C28 H28A 0.9600
C28 H28B 0.9600
C28 H28C 0.9600
C29 H29A 0.9600
C29 H29B 0.9600
C29 H29C 0.9600

loop_
_geom_torsion_atom_site_label_1
_geom_torsion_atom_site_label_2
_geom_torsion_atom_site_label_3
_geom_torsion_atom_site_label_4
_geom_torsion
C20 N1 N2 C22 -0.3(4)
C25 N3 N4 C27 0.2(5)
C6 C1 C2 C3 0.4(5)
C7 C1 C2 C3 -179.4(3)
C1 C2 C3 C4 -1.0(5)
C1 C2 C3 C8 -178.9(3)
C2 C3 C4 C5 0.8(5)
C8 C3 C4 C5 178.7(3)
C3 C4 C5 C6 0.0(5)
C3 C4 C5 C9 -178.1(3)
C2 C1 C6 C5 0.4(5)
C7 C1 C6 C5 -179.8(3)
C4 C5 C6 C1 -0.6(5)
C9 C5 C6 C1 177.6(3)
C6 C1 C7 O2 -2.2(5)
C2 C1 C7 O2 177.6(3)
C6 C1 C7 O1 177.6(3)
C2 C1 C7 O1 -2.6(5)
C2 C3 C8 O4 178.4(3)
C4 C3 C8 O4 0.5(5)
C2 C3 C8 O3 -0.5(5)
C4 C3 C8 O3 -178.4(3)
C6 C5 C9 O6 -179.5(3)
C4 C5 C9 O6 -1.4(6)
C6 C5 C9 O5 0.5(5)
C4 C5 C9 O5 178.6(3)
C15 C10 C11 C12 0.4(5)
C16 C10 C11 C12 177.4(3)
C10 C11 C12 C13 0.6(5)
C10 C11 C12 C17 -179.9(3)
C11 C12 C13 C14 -1.2(5)
C17 C12 C13 C14 179.3(3)
C12 C13 C14 C15 0.8(5)
C12 C13 C14 C18 -179.8(3)
C11 C10 C15 C14 -0.8(5)
C16 C10 C15 C14 -177.9(3)
C13 C14 C15 C10 0.2(5)
C18 C14 C15 C10 -179.3(3)
C15 C10 C16 O8 -7.0(5)
C11 C10 C16 O8 176.0(4)
C15 C10 C16 O7 171.1(3)
C11 C10 C16 O7 -5.9(5)
C11 C12 C17 O10 -176.1(3)
C13 C12 C17 O10 3.4(5)
C11 C12 C17 O9 3.1(5)
C13 C12 C17 O9 -177.4(3)
C15 C14 C18 O11 175.5(3)
C13 C14 C18 O11 -4.0(5)
C15 C14 C18 O12 -4.3(5)
C13 C14 C18 O12 176.3(3)
N2 N1 C20 C21 -0.2(4)
N2 N1 C20 C19 -179.5(3)
N1 C20 C21 C22 0.6(4)
C19 C20 C21 C22 179.8(4)
N1 C20 C21 C26 179.9(4)
C19 C20 C21 C26 -0.9(7)
N1 N2 C22 C21 0.6(4)
N1 N2 C22 C23 -179.3(3)
C20 C21 C22 N2 -0.7(4)
C26 C21 C22 N2 179.9(3)
C20 C21 C22 C23 179.2(4)
C26 C21 C22 C23 -0.2(7)
C22 C21 C26 C27 -56.9(6)
C20 C21 C26 C27 123.8(5)
C22 C21 C26 C25 118.2(5)
C20 C21 C26 C25 -61.0(6)
N4 N3 C25 C26 0.0(4)
N4 N3 C25 C24 -179.7(4)
C27 C26 C25 N3 -0.2(4)
C21 C26 C25 N3 -176.1(4)
C27 C26 C25 C24 179.5(4)
C21 C26 C25 C24 3.5(7)
N3 N4 C27 C26 -0.3(4)
N3 N4 C27 C28 -178.6(4)
C25 C26 C27 N4 0.3(4)
C21 C26 C27 N4 176.3(4)
C25 C26 C27 C28 178.4(4)
C21 C26 C27 C28 -5.6(7)
